data_1533668
loop_
_publ_author_name
'Song, G.B.'
'Liang, J.K.'
'Yang, H.F.'
'Yang, L.T.'
'Liu, G.Y.'
'Liu, Q.L.'
'Rao, G.H.'

_publ_section_title
;
 Subsolidus phase relation and crystal structure of the Pr Ba2-x Srx Cu3
 O7+d system
;
_journal_name_full 'Journal of Alloys Compd.'
_journal_page_first 302
_journal_page_last 306
_journal_volume 370
_journal_year 2004
_chemical_formula_sum 'Ba1.4 Cu3 O6.86 Pr Sr0.6'
_chemical_name_systematic 'Pr (Ba1.4 Sr0.6) (Cu3 O6.86)'
_space_group_IT_number 123
_symmetry_space_group_name_Hall '-P 4 2'
_symmetry_space_group_name_H-M 'P 4/m m m'
_cell_angle_alpha 90
_cell_angle_beta 90
_cell_angle_gamma 90
_cell_formula_units_Z 1
_cell_length_a 3.879
_cell_length_b 3.879
_cell_length_c 11.6579
_cell_volume 175.412
_citation_journal_id_ASTM JALCEU
_cod_data_source_file Song_JALCEU_2004_1467.cif
_cod_data_source_block Ba1.4Cu3O6.86Pr1Sr0.6
_cod_original_cell_volume 175.4122
_cod_original_formula_sum 'Ba1.4 Cu3 O6.86 Pr1 Sr0.6'
_cod_database_code 1533668

loop_
_symmetry_equiv_pos_as_xyz
x,y,z
-y,x,z
-x,-y,z
y,-x,z
x,-y,-z
y,x,-z
-x,y,-z
-y,-x,-z
-x,-y,-z
y,-x,-z
x,y,-z
-y,x,-z
-x,y,z
-y,-x,z
x,-y,z
y,x,z

loop_
_atom_site_label
_atom_site_type_symbol
_atom_site_fract_x
_atom_site_fract_y
_atom_site_fract_z
_atom_site_occupancy
_atom_site_U_iso_or_equiv
Ba1 Ba+2 0.5 0.5 0.1828 0.7 0.0
Cu2 Cu+2 0 0 0.3513 1 0.0
Pr1 Pr+3 0.5 0.5 0.5 1 0.0
O1 O-2 0.5 0 0 0.43 0.0
O2 O-2 0 0 0.1531 1 0.0
Sr1 Sr+2 0.5 0.5 0.1828 0.3 0.0
O3 O-2 0.5 0 0.3712 1 0.0
Cu1 Cu+2 0 0 0 1 0.0
